data_4323131
loop_
_publ_author_name
'Atul K. Verma'
'Jun-Hong Chou'
'Thomas B. Rauchfuss'

_publ_section_title
;
 A Polymeric Binary Titanium(IV) Sulfide and Its Conversion to Molecular
 Lewis Base Adducts
;
_journal_name_full 'Inorganic Chemistry'
_journal_page_first 5960
_journal_page_last 5963
_journal_paper_doi 10.1021/ic980568x
_journal_volume 37
_journal_year 1998
_chemical_formula_sum 'C12 H18 N6 S4 Ti'
_chemical_formula_weight 422.46
_space_group_IT_number 14
_symmetry_cell_setting monoclinic
_symmetry_space_group_name_Hall '-P 2yn'
_symmetry_space_group_name_H-M 'P 1 21/n 1'
_atom_sites_solution_hydrogens geom
_atom_sites_solution_primary direct
_atom_sites_solution_secondary difmap
_audit_creation_method SHELXL
_audit_update_record
;
95-11-29   text and data added, srw
;
_cell_angle_alpha 90.00
_cell_angle_beta 96.265(2)
_cell_angle_gamma 90.00
_cell_formula_units_Z 4
_cell_length_a 8.92050(10)
_cell_length_b 10.1979(2)
_cell_length_c 23.4470(6)
_cell_measurement_reflns_used 8192
_cell_measurement_temperature 198(2)
_cell_measurement_theta_max 23.25
_cell_measurement_theta_min 3.0
_cell_volume 2120.24(7)
_computing_cell_refinement 'SAINT (Siemens, 1994)'
_computing_data_collection 'SMART (Siemens, 1994)'
_computing_data_reduction 'SAINT (Siemens, 1994)'
_computing_molecular_graphics 'SHELXTL (Siemens, 1994)'
_computing_publication_material 'CIFTAB (Sheldrick, 1993)'
_computing_structure_refinement 'SHELXL-93 (Sheldrick, 1993)'
_computing_structure_solution 'SHELXS-86 (Sheldrick, 1990)'
_diffrn_ambient_temperature 198(2)
_diffrn_measurement_device 'Siemens 3-circle platform'
_diffrn_measurement_method 'CCD area detector frames'
_diffrn_radiation_monochromator graphite
_diffrn_radiation_source 'fine-focus sealed tube'
_diffrn_radiation_type MoK\a
_diffrn_radiation_wavelength 0.71073
_diffrn_reflns_av_R_equivalents 0.0561
_diffrn_reflns_av_sigmaI/netI 0.0730
_diffrn_reflns_limit_h_max 11
_diffrn_reflns_limit_h_min -11
_diffrn_reflns_limit_k_max 13
_diffrn_reflns_limit_k_min -13
_diffrn_reflns_limit_l_max 16
_diffrn_reflns_limit_l_min -30
_diffrn_reflns_number 13658
_diffrn_reflns_theta_max 28.26
_diffrn_reflns_theta_min 1.75
_diffrn_standards_decay_% 0
_diffrn_standards_number 24
_exptl_absorpt_coefficient_mu 0.803
_exptl_absorpt_correction_T_max 0.67096
_exptl_absorpt_correction_T_min 0.16815
_exptl_absorpt_correction_type integration
_exptl_crystal_colour purple
_exptl_crystal_density_diffrn 1.323
_exptl_crystal_description tabular
_exptl_crystal_F_000 872
_exptl_crystal_size_max 0.36
_exptl_crystal_size_mid 0.12
_exptl_crystal_size_min 0.12
_refine_diff_density_max 0.662
_refine_diff_density_min -0.345
_refine_diff_density_rms 0.077
_refine_ls_extinction_method none
_refine_ls_goodness_of_fit_all 1.034
_refine_ls_goodness_of_fit_obs 1.080
_refine_ls_hydrogen_treatment noref
_refine_ls_matrix_type full
_refine_ls_number_parameters 255
_refine_ls_number_reflns 5068
_refine_ls_number_restraints 0
_refine_ls_restrained_S_all 1.035
_refine_ls_restrained_S_obs 1.080
_refine_ls_R_factor_all 0.0920
_refine_ls_R_factor_obs 0.0456
_refine_ls_shift/esd_max 0.117
_refine_ls_shift/esd_mean 0.008
_refine_ls_structure_factor_coef Fsqd
_refine_ls_weighting_details 'w=1/[\s^2^(Fo^2^)+(0.0401P)^2^+0.8143P] where P=(Fo^2^+2Fc^2^)/3'
_refine_ls_weighting_scheme calc
_refine_ls_wR_factor_all 0.1083
_refine_ls_wR_factor_obs 0.0897
_reflns_number_observed 3276
_reflns_number_total 5069
_reflns_observed_criterion >2sigma(I)
_cod_data_source_file ic980568x_2.cif
_cod_data_source_block w48sa
_cod_depositor_comments
;
 Renaming the _chemical_name_systematic data item to _audit_update_record
 since it contained information about the record update instead of the
 systematic name of the compound.

 Antanas Vaitkus,
 2017-03-30

The following automatic conversions were performed:

'_refine_ls_weighting_scheme' value 'calc
w=1/[\s^2^(Fo^2^)+(0.0401P)^2^+0.8143P] where P=(Fo^2^+2Fc^2^)/3' was
changed to 'calc'. New tag '_refine_ls_weighting_details' was
created. The value of the new tag was set to
'w=1/[\s^2^(Fo^2^)+(0.0401P)^2^+0.8143P] where P=(Fo^2^+2Fc^2^)/3'.

Automatic conversion script
Id: cif_fix_values 3143 2015-03-26 13:38:13Z robertas 
;
_cod_original_sg_symbol_H-M 'P 1 21/c 1'
_cod_database_code 4323131

loop_
_symmetry_equiv_pos_as_xyz
'x, y, z'
'-x+1/2, y+1/2, -z+1/2'
'-x, -y, -z'
'x-1/2, -y-1/2, z-1/2'

loop_
_atom_site_aniso_label
_atom_site_aniso_U_11
_atom_site_aniso_U_22
_atom_site_aniso_U_33
_atom_site_aniso_U_23
_atom_site_aniso_U_13
_atom_site_aniso_U_12
Ti 0.0236(3) 0.0208(3) 0.0267(3) 0.0005(2) 0.0005(2) -0.0017(2)
S1 0.0275(4) 0.0291(4) 0.0307(5) 0.0026(3) 0.0041(3) -0.0012(3)
S2 0.0302(4) 0.0282(4) 0.0337(5) -0.0052(4) 0.0037(3) -0.0006(3)
S3 0.0402(5) 0.0222(4) 0.0358(5) 0.0024(4) 0.0024(4) -0.0010(3)
S4 0.0377(5) 0.0279(4) 0.0299(5) 0.0023(3) 0.0037(4) -0.0015(3)
N1 0.0252(13) 0.0216(13) 0.0281(14) 0.0013(11) 0.0000(11) -0.0016(10)
N2 0.037(2) 0.0217(13) 0.0269(14) -0.0028(11) 0.0019(12) -0.0002(11)
N3 0.0261(14) 0.0243(13) 0.0284(15) -0.0040(11) 0.0039(11) -0.0025(11)
N4 0.0233(14) 0.0275(15) 0.034(2) -0.0043(12) 0.0022(12) 0.0000(11)
N5 0.0260(14) 0.0241(13) 0.0287(15) 0.0012(11) 0.0012(11) -0.0002(11)
N6 0.0243(14) 0.0316(15) 0.032(2) -0.0033(12) 0.0025(12) -0.0034(11)
C1 0.034(2) 0.021(2) 0.031(2) 0.0016(13) -0.0025(14) 0.0007(13)
C2 0.031(2) 0.025(2) 0.030(2) 0.0043(14) -0.0019(14) 0.0013(13)
C3 0.030(2) 0.025(2) 0.027(2) 0.0018(14) 0.0009(13) -0.0036(13)
C4 0.077(3) 0.030(2) 0.032(2) -0.004(2) -0.002(2) 0.008(2)
C5 0.025(2) 0.024(2) 0.030(2) -0.0062(14) 0.0044(13) -0.0022(13)
C6 0.029(2) 0.032(2) 0.041(2) -0.004(2) 0.008(2) -0.0079(14)
C7 0.035(2) 0.029(2) 0.034(2) 0.0025(14) 0.0089(15) -0.0074(14)
C8 0.027(2) 0.040(2) 0.051(2) 0.001(2) -0.005(2) -0.0016(15)
C9 0.025(2) 0.026(2) 0.034(2) -0.0001(14) -0.0015(14) 0.0004(13)
C10 0.030(2) 0.050(2) 0.034(2) 0.009(2) -0.008(2) 0.000(2)
C11 0.033(2) 0.039(2) 0.038(2) 0.012(2) -0.004(2) -0.0030(15)
C12 0.030(2) 0.046(2) 0.046(2) -0.003(2) 0.000(2) -0.007(2)

loop_
_atom_site_label
_atom_site_type_symbol
_atom_site_fract_x
_atom_site_fract_y
_atom_site_fract_z
_atom_site_U_iso_or_equiv
_atom_site_thermal_displace_type
_atom_site_occupancy
_atom_site_calc_flag
_atom_site_refinement_flags
_atom_site_disorder_group
Ti Ti 0.56075(6) 0.59442(5) 0.16205(2) 0.02387(14) Uani 1 d . .
S1 S 0.50419(9) 0.50300(8) 0.25183(3) 0.0290(2) Uani 1 d . .
S2 S 0.47676(9) 0.70243(8) 0.24112(3) 0.0307(2) Uani 1 d . .
S3 S 0.57121(9) 0.80049(8) 0.11653(4) 0.0328(2) Uani 1 d . .
S4 S 0.63516(9) 0.64492(8) 0.06794(4) 0.0318(2) Uani 1 d . .
N1 N 0.6003(3) 0.3880(2) 0.13821(11) 0.0252(6) Uani 1 d . .
N2 N 0.6254(3) 0.2139(2) 0.08422(11) 0.0287(6) Uani 1 d . .
N3 N 0.8003(3) 0.6044(2) 0.19674(11) 0.0262(6) Uani 1 d . .
N4 N 1.0169(3) 0.5749(2) 0.25027(11) 0.0283(6) Uani 1 d . .
N5 N 0.3299(3) 0.5559(2) 0.12293(11) 0.0264(6) Uani 1 d . .
N6 N 0.1067(3) 0.4636(3) 0.10355(11) 0.0294(6) Uani 1 d . .
C1 C 0.5756(3) 0.3385(3) 0.08569(14) 0.0290(7) Uani 1 d . .
H1A H 0.5289(3) 0.3849(3) 0.05335(14) 0.035 Uiso 1 calc R .
C2 C 0.6858(3) 0.1820(3) 0.13871(13) 0.0291(7) Uani 1 d . .
H2A H 0.7313(3) 0.1011(3) 0.15098(13) 0.035 Uiso 1 calc R .
C3 C 0.6676(3) 0.2886(3) 0.17150(13) 0.0275(7) Uani 1 d . .
H3A H 0.6970(3) 0.2941(3) 0.21160(13) 0.033 Uiso 1 calc R .
C4 C 0.6205(5) 0.1300(3) 0.03401(15) 0.0473(10) Uani 1 d . .
H4A H 0.6706(69) 0.0466(27) 0.0446(7) 0.035 Uiso 0.50 calc PR .
H4B H 0.6723(69) 0.1734(30) 0.0044(11) 0.035 Uiso 0.50 calc PR .
H4C H 0.5152(5) 0.1134(56) 0.0191(18) 0.035 Uiso 0.50 calc PR .
H4D H 0.5681(69) 0.1757(27) 0.0008(7) 0.035 Uiso 0.50 calc PR .
H4E H 0.5664(69) 0.0489(30) 0.0410(11) 0.035 Uiso 0.50 calc PR .
H4F H 0.7235(5) 0.1089(56) 0.0263(18) 0.035 Uiso 0.50 calc PR .
C5 C 0.8714(3) 0.5385(3) 0.24012(13) 0.0265(7) Uani 1 d . .
H5A H 0.8255(3) 0.4734(3) 0.26148(13) 0.032 Uiso 1 calc R .
C6 C 1.0405(4) 0.6712(3) 0.21127(14) 0.0337(8) Uani 1 d . .
H6A H 1.1322(4) 0.7167(3) 0.20799(14) 0.040 Uiso 1 calc R .
C7 C 0.9077(3) 0.6886(3) 0.17848(14) 0.0322(7) Uani 1 d . .
H7A H 0.8904(3) 0.7491(3) 0.14766(14) 0.039 Uiso 1 calc R .
C8 C 1.1239(4) 0.5309(3) 0.29729(15) 0.0402(9) Uani 1 d . .
H8A H 1.2069(36) 0.5941(32) 0.3035(18) 0.030 Uiso 0.50 calc PR .
H8B H 1.1638(54) 0.4449(28) 0.2880(12) 0.030 Uiso 0.50 calc PR .
H8C H 1.0733(18) 0.5241(60) 0.3322(6) 0.030 Uiso 0.50 calc PR .
H8D H 1.0891(36) 0.4480(32) 0.3123(18) 0.030 Uiso 0.50 calc PR .
H8E H 1.1322(54) 0.5971(28) 0.3278(12) 0.030 Uiso 0.50 calc PR .
H8F H 1.2227(18) 0.5180(60) 0.2836(6) 0.030 Uiso 0.50 calc PR .
C9 C 0.2406(3) 0.4583(3) 0.13521(14) 0.0289(7) Uani 1 d . .
H9A H 0.2684(3) 0.3927(3) 0.16311(14) 0.035 Uiso 1 calc R .
C10 C 0.1088(4) 0.5715(3) 0.06876(14) 0.0390(9) Uani 1 d . .
H10A H 0.0295(4) 0.6010(3) 0.04145(14) 0.047 Uiso 1 calc R .
C11 C 0.2458(4) 0.6277(3) 0.08093(14) 0.0372(8) Uani 1 d . .
H11A H 0.2791(4) 0.7047(3) 0.06330(14) 0.045 Uiso 1 calc R .
C12 C -0.0212(4) 0.3763(3) 0.1075(2) 0.0414(9) Uani 1 d . .
H12A H -0.1029(27) 0.3998(41) 0.0779(18) 0.031 Uiso 0.50 calc PR .
H12B H -0.0565(47) 0.3850(47) 0.1454(10) 0.031 Uiso 0.50 calc PR .
H12C H 0.0099(19) 0.2855(7) 0.1018(28) 0.031 Uiso 0.50 calc PR .
H12D H 0.0032(28) 0.3138(41) 0.1389(18) 0.031 Uiso 0.50 calc PR .
H12E H -0.0432(46) 0.3285(47) 0.0713(10) 0.031 Uiso 0.50 calc PR .
H12F H -0.1096(20) 0.4280(7) 0.1150(28) 0.031 Uiso 0.50 calc PR .
C13 C 1.0505(10) 0.0864(8) -0.0334(4) 0.038(2) Uiso 0.507(3) d PG .
H13A H 1.1030(10) 0.1592(8) -0.0470(4) 0.045 Uiso 0.507(3) calc PR .
C14 C 0.9355(11) 0.0178(9) -0.0732(5) 0.070(3) Uiso 0.507(3) d PG .
H14A H 0.9211(11) 0.0430(9) -0.1125(5) 0.084 Uiso 0.507(3) calc PR .
C15 C 0.8555(16) -0.0748(13) -0.0555(5) 0.081(3) Uiso 0.507(3) d PG .
H15A H 0.7772(16) -0.1160(13) -0.0799(5) 0.098 Uiso 0.507(3) calc PR .
C16 C 0.8916(12) -0.1132(11) 0.0041(5) 0.073(3) Uiso 0.507(3) d PG .
H16A H 0.8382(12) -0.1848(11) 0.0182(5) 0.088 Uiso 0.507(3) calc PR .
C17 C 1.0040(13) -0.0486(11) 0.0431(5) 0.065(3) Uiso 0.507(3) d PG .
H17A H 1.0226(13) -0.0727(11) 0.0824(5) 0.077 Uiso 0.507(3) calc PR .
C18 C 1.0811(9) 0.0484(10) 0.0202(4) 0.063(2) Uiso 0.507(3) d PG .
C19 C 1.2012(13) 0.1188(13) 0.0532(5) 0.114(5) Uiso 0.507(3) d PG .
H19A H 1.2042(61) 0.2092(25) 0.0391(25) 0.171 Uiso 0.507(3) calc PR .
H19B H 1.2976(15) 0.0757(49) 0.0491(30) 0.171 Uiso 0.507(3) calc PR .
H19C H 1.1834(54) 0.1195(73) 0.0937(7) 0.171 Uiso 0.507(3) calc PR .

loop_
_atom_type_symbol
_atom_type_description
_atom_type_scat_dispersion_real
_atom_type_scat_dispersion_imag
_atom_type_scat_source
C C 0.0033 0.0016 'International Tables Vol C Tables 4.2.6.8 and 6.1.1.4'
H H 0.0000 0.0000 'International Tables Vol C Tables 4.2.6.8 and 6.1.1.4'
N N 0.0061 0.0033 'International Tables Vol C Tables 4.2.6.8 and 6.1.1.4'
S S 0.1246 0.1234 'International Tables Vol C Tables 4.2.6.8 and 6.1.1.4'
Ti Ti 0.2776 0.4457 'International Tables Vol C Tables 4.2.6.8 and 6.1.1.4'

loop_
_geom_angle_atom_site_label_1
_geom_angle_atom_site_label_2
_geom_angle_atom_site_label_3
_geom_angle
_geom_angle_site_symmetry_1
_geom_angle_site_symmetry_3
_geom_angle_publ_flag
N5 Ti N3 171.63(9) . . ?
N3 Ti N1 83.83(9) . . ?
N3 Ti N1 87.85(9) . . ?
N5 Ti S2 92.76(7) . . ?
N3 Ti S2 93.84(7) . . ?
N1 Ti S2 135.89(7) . . ?
N5 Ti S3 92.98(7) . . ?
N3 Ti S3 92.35(7) . . ?
N1 Ti S3 135.68(7) . . ?
S2 Ti S3 88.35(3) . . ?
N5 Ti S1 91.11(7) . . ?
N3 Ti S1 88.99(7) . . ?
N1 Ti S1 84.66(7) . . ?
S2 Ti S1 51.36(3) . . ?
S3 Ti S1 139.65(4) . . ?
N5 Ti S4 89.73(7) . . ?
N3 Ti S4 88.59(7) . . ?
N1 Ti S4 84.57(7) . . ?
S2 Ti S4 139.50(4) . . ?
S3 Ti S4 51.15(3) . . ?
S1 Ti S4 169.05(4) . . ?
S2 S1 Ti 62.89(3) . . ?
S1 S2 Ti 65.75(3) . . ?
S4 S3 Ti 66.03(3) . . ?
S3 S4 Ti 62.82(3) . . ?
C1 N1 C3 105.3(2) . . ?
C1 N1 Ti 125.5(2) . . ?
C3 N1 Ti 128.9(2) . . ?
C1 N2 C2 107.3(3) . . ?
C1 N2 C4 126.5(3) . . ?
C2 N2 C4 126.2(3) . . ?
C5 N3 C7 105.2(3) . . ?
C5 N3 Ti 128.7(2) . . ?
C7 N3 Ti 126.1(2) . . ?
C5 N4 C6 107.1(3) . . ?
C5 N4 C8 126.3(3) . . ?
C6 N4 C8 126.3(3) . . ?
C9 N5 C11 105.1(3) . . ?
C9 N5 Ti 127.0(2) . . ?
C11 N5 Ti 127.9(2) . . ?
C9 N6 C10 107.1(3) . . ?
C9 N6 C12 126.8(3) . . ?
C10 N6 C12 126.1(3) . . ?
N1 C1 N2 111.1(3) . . ?
C3 C2 N2 106.3(3) . . ?
C2 C3 N1 110.0(3) . . ?
N3 C5 N4 111.6(3) . . ?
C7 C6 N4 106.5(3) . . ?
C6 C7 N3 109.6(3) . . ?
N5 C9 N6 111.8(3) . . ?
C11 C10 N6 106.6(3) . . ?
C10 C11 N5 109.5(3) . . ?
C14 C13 C18 121.3(9) . . ?
C15 C14 C13 121.0(11) . . ?
C15 C14 C19 6.0(10) . 3_755 ?
C13 C14 C19 126.5(13) . 3_755 ?
C14 C15 C16 116.0(13) . . ?
C15 C16 C17 123.6(12) . . ?
C18 C17 C16 115.7(10) . . ?
C17 C18 C13 122.3(9) . . ?
C17 C18 C19 122.2(12) . . ?
C13 C18 C19 115.5(11) . . ?

loop_
_geom_bond_atom_site_label_1
_geom_bond_atom_site_label_2
_geom_bond_distance
_geom_bond_site_symmetry_2
_geom_bond_publ_flag
Ti N5 2.196(2) . ?
Ti N3 2.204(2) . ?
Ti N1 2.216(2) . ?
Ti S2 2.3484(9) . ?
Ti S3 2.3635(9) . ?
Ti S1 2.4055(9) . ?
Ti S4 2.4278(10) . ?
S1 S2 2.0606(11) . ?
S3 S4 2.0693(11) . ?
N1 C1 1.327(4) . ?
N1 C3 1.377(4) . ?
N2 C1 1.348(4) . ?
N2 C2 1.370(4) . ?
N2 C4 1.452(4) . ?
N3 C5 1.322(4) . ?
N3 C7 1.388(4) . ?
N4 C5 1.347(4) . ?
N4 C6 1.374(4) . ?
N4 C8 1.448(4) . ?
N5 C9 1.325(4) . ?
N5 C11 1.381(4) . ?
N6 C9 1.337(4) . ?
N6 C10 1.371(4) . ?
N6 C12 1.458(4) . ?
C2 C3 1.351(4) . ?
C6 C7 1.352(4) . ?
C10 C11 1.352(4) . ?
C13 C14 1.484(13) . ?
C13 C18 1.317(13) . ?
C14 C15 1.280(14) . ?
C14 C19 1.94(4) 3_755 ?
C15 C16 1.45(2) . ?
C16 C17 1.440(15) . ?
C17 C18 1.349(13) . ?
C18 C19 1.44 . ?
